data_4064025
loop_
_publ_author_name
'Bruce, Michael I.'
'Morris, Jonathan C.'
'Nicholson, Brian K.'
'Skelton, Brian W.'
'White, Allan H.'
'Zaitseva, Natasha N.'

_publ_section_title
;
 A Percyanovinylidene&#x2212;Ruthenium Complex,
 Ru{&#x2550;C&#x2550;C5(CN)3[&#x2550;C(CN)2]2}(dppe)Cp*
;
_journal_issue 3
_journal_name_full Organometallics
_journal_page_first 653
_journal_paper_doi 10.1021/om1010885
_journal_volume 30
_journal_year 2011
_chemical_formula_moiety 'C51 H39 N7 P2 Ru'
_chemical_formula_sum 'C51 H39 N7 P2 Ru'
_chemical_formula_weight 912.9
_chemical_name_systematic
;
 ?
;
_space_group_IT_number 14
_symmetry_cell_setting monoclinic
_symmetry_space_group_name_Hall '-P 2yn'
_symmetry_space_group_name_H-M 'P 1 21/n 1'
_atom_sites_solution_hydrogens geom
_atom_sites_solution_primary direct
_atom_sites_solution_secondary difmap
_audit_creation_date 2010-09-18T21:19:57-00:00
_audit_creation_method 'WinGX routine CIF_UPDATE'
_cell_angle_alpha 90
_cell_angle_beta 101.908(5)
_cell_angle_gamma 90
_cell_formula_units_Z 4
_cell_length_a 17.2203(6)
_cell_length_b 12.527(2)
_cell_length_c 22.520(2)
_cell_measurement_reflns_used 26217
_cell_measurement_temperature 100(2)
_cell_measurement_theta_max 27.7528
_cell_measurement_theta_min 2.5643
_cell_volume 4753.4(9)
_computing_cell_refinement
;
        CrysAlis RED, Oxford Diffraction Ltd.,
        Version 1.171.29.9 (release 23-03-2006 CrysAlis171 .NET)
        (compiled Mar 23 2006,23:39:28)
;
_computing_data_collection
;
        CrysAlis CCD, Oxford Diffraction Ltd.,
        Version 1.171.29.9 (release 23-03-2006 CrysAlis171 .NET)
        (compiled Mar 23 2006,23:39:28)
;
_computing_data_reduction
;
        CrysAlis RED, Oxford Diffraction Ltd.,
        Version 1.171.29.9 (release 23-03-2006 CrysAlis171 .NET)
        (compiled Mar 23 2006,23:39:28)
;
_computing_molecular_graphics ORTEP2
_computing_publication_material WinGX
_computing_structure_refinement 'SHELXL-97 (Sheldrick, 1997)'
_computing_structure_solution SIR92
_diffrn_ambient_temperature 100(2)
_diffrn_detector_area_resol_mean 16.0009
_diffrn_measured_fraction_theta_full 0.985
_diffrn_measured_fraction_theta_max 0.916
_diffrn_measurement_device_type 'Oxford Diffraction Xcalibur diffractometer'
_diffrn_orient_matrix_UB_11 0.0021994176
_diffrn_orient_matrix_UB_12 0.0550465602
_diffrn_orient_matrix_UB_13 -0.0065456581
_diffrn_orient_matrix_UB_21 0.0071802158
_diffrn_orient_matrix_UB_22 0.0120133265
_diffrn_orient_matrix_UB_23 0.0314985589
_diffrn_orient_matrix_UB_31 0.041349138
_diffrn_orient_matrix_UB_32 -0.0047411527
_diffrn_orient_matrix_UB_33 0.001459225
_diffrn_radiation_monochromator graphite
_diffrn_radiation_type MoK\a
_diffrn_radiation_wavelength 0.71073
_diffrn_reflns_av_R_equivalents 0.092
_diffrn_reflns_av_unetI/netI 0.0897
_diffrn_reflns_limit_h_max 22
_diffrn_reflns_limit_h_min -21
_diffrn_reflns_limit_k_max 16
_diffrn_reflns_limit_k_min -16
_diffrn_reflns_limit_l_max 28
_diffrn_reflns_limit_l_min -29
_diffrn_reflns_number 72949
_diffrn_reflns_theta_full 26.5
_diffrn_reflns_theta_max 27.67
_diffrn_reflns_theta_min 2.57
_exptl_absorpt_coefficient_mu 0.438
_exptl_absorpt_correction_T_max 1.14478
_exptl_absorpt_correction_T_min 0.86191
_exptl_absorpt_correction_type multi-scan
_exptl_absorpt_process_details
;
       CrysAlis RED, Oxford Diffraction Ltd.,
        Version 1.171.29.9 (release 23-03-2006 CrysAlis171 .NET)
        (compiled Mar 23 2006,23:39:28)
        Empirical absorption correction using spherical harmonics,
 implemented in SCALE3 ABSPACK scaling algorithm.
;
_exptl_crystal_colour red
_exptl_crystal_density_diffrn 1.276
_exptl_crystal_density_method 'not measured'
_exptl_crystal_description prism
_exptl_crystal_F_000 1872
_exptl_crystal_size_max 0.19
_exptl_crystal_size_mid 0.16
_exptl_crystal_size_min 0.08
_platon_squeeze_details
;
;
_refine_diff_density_max 1.707
_refine_diff_density_min -0.914
_refine_diff_density_rms 0.112
_refine_ls_extinction_method none
_refine_ls_goodness_of_fit_ref 1.056
_refine_ls_hydrogen_treatment constr
_refine_ls_matrix_type full
_refine_ls_number_parameters 651
_refine_ls_number_reflns 10184
_refine_ls_number_restraints 205
_refine_ls_restrained_S_all 1.051
_refine_ls_R_factor_all 0.1001
_refine_ls_R_factor_gt 0.0589
_refine_ls_shift/su_max 0.002
_refine_ls_shift/su_mean 0
_refine_ls_structure_factor_coef Fsqd
_refine_ls_weighting_details 'calc w=1/[\s^2^(Fo^2^)+(0.0815P)^2^] where P=(Fo^2^+2Fc^2^)/3'
_refine_ls_weighting_scheme calc
_refine_ls_wR_factor_gt 0.1387
_refine_ls_wR_factor_ref 0.1485
_reflns_number_gt 6773
_reflns_number_total 10184
_reflns_threshold_expression I>2\s(I)
_cod_data_source_file om1010885_si_002.cif
_cod_data_source_block br1261
_cod_original_sg_symbol_Hall '-p 2yn'
_cod_database_code 4064025

loop_
_symmetry_equiv_pos_as_xyz
'x, y, z'
'-x+1/2, y+1/2, -z+1/2'
'-x, -y, -z'
'x-1/2, -y-1/2, z-1/2'

loop_
_atom_site_label
_atom_site_type_symbol
_atom_site_fract_x
_atom_site_fract_y
_atom_site_fract_z
_atom_site_U_iso_or_equiv
_atom_site_adp_type
_atom_site_occupancy
_atom_site_symmetry_multiplicity
_atom_site_calc_flag
_atom_site_refinement_flags
_atom_site_disorder_assembly
_atom_site_disorder_group
Ru1 Ru 0.735621(17) 0.36834(3) 0.427741(14) 0.02634(12) Uani 1 1 d . . .
P1 P 0.63136(6) 0.30240(8) 0.46868(5) 0.0265(2) Uani 1 1 d . A .
C111 C 0.5750(2) 0.1884(3) 0.43278(18) 0.0306(9) Uani 1 1 d . . .
C112 C 0.5134(2) 0.1462(3) 0.4574(2) 0.0370(10) Uani 1 1 d . A .
H112 H 0.5024 0.1747 0.4939 0.044 Uiso 1 1 calc R . .
C113 C 0.4682(3) 0.0620(3) 0.4279(2) 0.0439(11) Uani 1 1 d . . .
H113 H 0.4259 0.0336 0.4443 0.053 Uiso 1 1 calc R A .
C114 C 0.4843(3) 0.0200(4) 0.3758(2) 0.0514(13) Uani 1 1 d . A .
H114 H 0.4536 -0.0381 0.3566 0.062 Uiso 1 1 calc R . .
C115 C 0.5441(3) 0.0607(4) 0.3509(2) 0.0596(14) Uani 1 1 d . . .
H115 H 0.5544 0.0319 0.3142 0.071 Uiso 1 1 calc R A .
C116 C 0.5899(3) 0.1449(4) 0.3798(2) 0.0459(12) Uani 1 1 d . A .
H116 H 0.6319 0.1727 0.3629 0.055 Uiso 1 1 calc R . .
C121 C 0.6505(2) 0.2658(3) 0.54862(18) 0.0290(9) Uani 1 1 d . . .
C122 C 0.6877(2) 0.1687(3) 0.5654(2) 0.0363(10) Uani 1 1 d . A .
H122 H 0.7026 0.1241 0.5355 0.044 Uiso 1 1 calc R . .
C123 C 0.7034(3) 0.1365(4) 0.6261(2) 0.0431(11) Uani 1 1 d . . .
H123 H 0.7292 0.0703 0.6373 0.052 Uiso 1 1 calc R A .
C124 C 0.6816(3) 0.2000(4) 0.6696(2) 0.0455(12) Uani 1 1 d . A .
H124 H 0.6925 0.1782 0.7109 0.055 Uiso 1 1 calc R . .
C125 C 0.6439(3) 0.2950(4) 0.6530(2) 0.0426(11) Uani 1 1 d . . .
H125 H 0.628 0.3384 0.683 0.051 Uiso 1 1 calc R A .
C126 C 0.6284(2) 0.3290(3) 0.59259(19) 0.0342(10) Uani 1 1 d . A .
H126 H 0.6029 0.3955 0.5818 0.041 Uiso 1 1 calc R . .
C10 C 0.5595(2) 0.4114(3) 0.46046(18) 0.0289(9) Uani 1 1 d . . .
H10A H 0.51 0.3862 0.4719 0.035 Uiso 1 1 calc R A .
H10B H 0.5812 0.4708 0.4878 0.035 Uiso 1 1 calc R . .
C20 C 0.5412(2) 0.4504(3) 0.39486(18) 0.0308(9) Uani 1 1 d . A .
H20A H 0.5169 0.5223 0.3932 0.037 Uiso 1 1 calc R . .
H20B H 0.5022 0.4018 0.37 0.037 Uiso 1 1 calc R . .
P2 P 0.63152(5) 0.45655(8) 0.36243(4) 0.0253(2) Uani 1 1 d . A .
C211 C 0.5958(2) 0.4099(3) 0.28428(18) 0.0297(9) Uani 1 1 d . . .
C212 C 0.5465(3) 0.3221(4) 0.2719(2) 0.0450(12) Uani 1 1 d . A .
H212 H 0.5284 0.2883 0.3043 0.054 Uiso 1 1 calc R . .
C213 C 0.5228(3) 0.2820(5) 0.2138(2) 0.0607(15) Uani 1 1 d . . .
H213 H 0.4891 0.2213 0.2063 0.073 Uiso 1 1 calc R A .
C214 C 0.5491(3) 0.3321(4) 0.1662(2) 0.0546(13) Uani 1 1 d . A .
H214 H 0.5341 0.3048 0.1261 0.066 Uiso 1 1 calc R . .
C215 C 0.5967(3) 0.4209(4) 0.1773(2) 0.0434(11) Uani 1 1 d . . .
H215 H 0.6132 0.4562 0.1447 0.052 Uiso 1 1 calc R A .
C216 C 0.6207(2) 0.4589(3) 0.23523(18) 0.0343(10) Uani 1 1 d . A .
H216 H 0.6547 0.5193 0.2424 0.041 Uiso 1 1 calc R . .
C221 C 0.6494(2) 0.5981(3) 0.35111(17) 0.0294(9) Uani 1 1 d . . .
C222 C 0.7234(2) 0.6449(3) 0.37331(17) 0.0314(9) Uani 1 1 d . A .
H222 H 0.7667 0.6021 0.393 0.038 Uiso 1 1 calc R . .
C223 C 0.7337(3) 0.7530(4) 0.36673(19) 0.0410(11) Uani 1 1 d . . .
H223 H 0.7841 0.7844 0.3821 0.049 Uiso 1 1 calc R A .
C224 C 0.6710(3) 0.8162(4) 0.3378(2) 0.0458(12) Uani 1 1 d . A .
H224 H 0.6781 0.891 0.3341 0.055 Uiso 1 1 calc R . .
C225 C 0.5977(3) 0.7697(3) 0.31428(19) 0.0407(11) Uani 1 1 d . . .
H225 H 0.5549 0.8127 0.2941 0.049 Uiso 1 1 calc R A .
C226 C 0.5871(3) 0.6615(3) 0.32017(18) 0.0349(10) Uani 1 1 d . A .
H226 H 0.5373 0.6299 0.3032 0.042 Uiso 1 1 calc R . .
C1 C 0.7474(2) 0.4663(3) 0.48866(17) 0.0256(9) Uani 1 1 d . A .
C2 C 0.7678(2) 0.5354(3) 0.53521(17) 0.0258(9) Uani 1 1 d . . .
C3 C 0.7989(2) 0.5087(3) 0.60342(17) 0.0290(9) Uani 1 1 d . A .
C31 C 0.8241(2) 0.3986(3) 0.61815(19) 0.0307(9) Uani 1 1 d . . .
N31 N 0.8478(2) 0.3152(3) 0.63397(17) 0.0406(9) Uani 1 1 d . A .
C32 C 0.7349(3) 0.5373(3) 0.63791(19) 0.0355(10) Uani 1 1 d . . .
N32 N 0.6870(2) 0.5674(3) 0.66236(18) 0.0512(10) Uani 1 1 d . A .
C4 C 0.8687(2) 0.5879(3) 0.61937(18) 0.0300(9) Uani 1 1 d . . .
C41 C 0.9262(3) 0.5739(4) 0.6733(2) 0.0390(10) Uani 1 1 d . A .
N41 N 0.9711(3) 0.5572(3) 0.71764(19) 0.0615(12) Uani 1 1 d . . .
C5 C 0.8608(2) 0.6693(3) 0.57753(18) 0.0284(9) Uani 1 1 d . A .
C6 C 0.7839(2) 0.6506(3) 0.53435(17) 0.0288(9) Uani 1 1 d . A .
C7 C 0.9124(2) 0.7554(3) 0.57274(18) 0.0294(9) Uani 1 1 d . . .
C71 C 0.9805(2) 0.7778(3) 0.61928(19) 0.0303(9) Uani 1 1 d . A .
N71 N 1.0357(2) 0.7959(3) 0.65618(17) 0.0396(9) Uani 1 1 d . . .
C72 C 0.9057(2) 0.8141(3) 0.5179(2) 0.0340(10) Uani 1 1 d . A .
N72 N 0.9020(2) 0.8614(3) 0.47296(18) 0.0452(9) Uani 1 1 d . . .
C8 C 0.7297(2) 0.7278(3) 0.51184(18) 0.0278(9) Uani 1 1 d . . .
C81 C 0.7399(2) 0.8404(3) 0.5210(2) 0.0328(10) Uani 1 1 d . A .
N81 N 0.7427(2) 0.9294(3) 0.52956(19) 0.0475(10) Uani 1 1 d . . .
C82 C 0.6491(2) 0.6973(3) 0.48476(18) 0.0298(9) Uani 1 1 d . A .
N82 N 0.5840(2) 0.6770(3) 0.46560(16) 0.0348(8) Uani 1 1 d . . .
C101 C 0.8447(5) 0.2602(8) 0.4545(4) 0.032(2) Uani 0.644(11) 1 d PDU A 1
C102 C 0.7950(6) 0.2024(7) 0.4076(4) 0.031(2) Uani 0.644(11) 1 d PDU A 1
C103 C 0.7802(12) 0.2622(9) 0.3543(5) 0.026(3) Uani 0.644(11) 1 d PDU A 1
C104 C 0.8220(10) 0.3608(9) 0.3666(5) 0.028(3) Uani 0.644(11) 1 d PDU A 1
C105 C 0.8642(4) 0.3572(8) 0.4282(4) 0.028(2) Uani 0.644(11) 1 d PDU A 1
C106 C 0.8853(5) 0.2140(8) 0.5145(3) 0.054(3) Uani 0.644(11) 1 d PDU A 1
H10C H 0.8457 0.1809 0.5343 0.082 Uiso 0.644(11) 1 calc PR A 1
H10D H 0.9128 0.271 0.5404 0.082 Uiso 0.644(11) 1 calc PR A 1
H10E H 0.9238 0.16 0.5079 0.082 Uiso 0.644(11) 1 calc PR A 1
C107 C 0.7739(6) 0.0873(6) 0.4137(4) 0.045(2) Uani 0.644(11) 1 d PDU A 1
H10F H 0.7397 0.0629 0.3758 0.068 Uiso 0.644(11) 1 calc PR A 1
H10G H 0.7459 0.0795 0.4471 0.068 Uiso 0.644(11) 1 calc PR A 1
H10H H 0.8225 0.0442 0.4221 0.068 Uiso 0.644(11) 1 calc PR A 1
C108 C 0.7428(9) 0.2247(9) 0.2904(5) 0.028(2) Uani 0.644(11) 1 d PDU A 1
H10I H 0.7847 0.2096 0.2681 0.041 Uiso 0.644(11) 1 calc PR A 1
H10J H 0.7079 0.2807 0.2694 0.041 Uiso 0.644(11) 1 calc PR A 1
H10K H 0.7119 0.1598 0.2928 0.041 Uiso 0.644(11) 1 calc PR A 1
C109 C 0.8350(7) 0.4385(9) 0.3180(5) 0.039(3) Uani 0.644(11) 1 d PDU A 1
H10L H 0.8503 0.5083 0.3365 0.058 Uiso 0.644(11) 1 calc PR A 1
H10M H 0.7858 0.4458 0.2874 0.058 Uiso 0.644(11) 1 calc PR A 1
H10N H 0.8772 0.4118 0.2987 0.058 Uiso 0.644(11) 1 calc PR A 1
C100 C 0.9239(4) 0.4395(8) 0.4583(4) 0.052(3) Uani 0.644(11) 1 d PDU A 1
H10O H 0.9773 0.4178 0.4544 0.079 Uiso 0.644(11) 1 calc PR A 1
H10P H 0.9218 0.4452 0.5013 0.079 Uiso 0.644(11) 1 calc PR A 1
H10Q H 0.9111 0.5089 0.4386 0.079 Uiso 0.644(11) 1 calc PR A 1
C201 C 0.8636(8) 0.3114(15) 0.4529(5) 0.023(3) Uani 0.356(11) 1 d PDU A 2
C202 C 0.8173(11) 0.2325(12) 0.4173(7) 0.030(4) Uani 0.356(11) 1 d PDU A 2
C203 C 0.790(2) 0.2738(18) 0.3588(8) 0.029(6) Uani 0.356(11) 1 d PDU A 2
C204 C 0.8182(19) 0.3804(17) 0.3563(8) 0.026(5) Uani 0.356(11) 1 d PDU A 2
C205 C 0.8644(8) 0.4034(12) 0.4155(6) 0.023(3) Uani 0.356(11) 1 d PDU A 2
C206 C 0.9150(9) 0.2907(17) 0.5141(6) 0.062(5) Uani 0.356(11) 1 d PDU A 2
H20C H 0.8858 0.2471 0.5383 0.093 Uiso 0.356(11) 1 calc PR A 2
H20D H 0.9297 0.3588 0.5348 0.093 Uiso 0.356(11) 1 calc PR A 2
H20E H 0.9631 0.2528 0.5093 0.093 Uiso 0.356(11) 1 calc PR A 2
C207 C 0.8136(10) 0.1192(12) 0.4379(8) 0.054(5) Uani 0.356(11) 1 d PDU A 2
H20F H 0.8557 0.0776 0.4254 0.081 Uiso 0.356(11) 1 calc PR A 2
H20G H 0.7618 0.0886 0.4196 0.081 Uiso 0.356(11) 1 calc PR A 2
H20H H 0.8209 0.1173 0.4822 0.081 Uiso 0.356(11) 1 calc PR A 2
C208 C 0.7539(18) 0.2058(19) 0.3037(10) 0.046(8) Uani 0.356(11) 1 d PDU A 2
H20I H 0.7956 0.185 0.2822 0.068 Uiso 0.356(11) 1 calc PR A 2
H20J H 0.7132 0.2472 0.2764 0.068 Uiso 0.356(11) 1 calc PR A 2
H20K H 0.7299 0.1417 0.3171 0.068 Uiso 0.356(11) 1 calc PR A 2
C209 C 0.8159(14) 0.450(2) 0.3007(9) 0.040(6) Uani 0.356(11) 1 d PDU A 2
H20L H 0.7881 0.5165 0.3052 0.06 Uiso 0.356(11) 1 calc PR A 2
H20M H 0.7878 0.4117 0.2645 0.06 Uiso 0.356(11) 1 calc PR A 2
H20N H 0.8702 0.4655 0.2964 0.06 Uiso 0.356(11) 1 calc PR A 2
C200 C 0.9164(7) 0.5004(12) 0.4320(7) 0.041(4) Uani 0.356(11) 1 d PDU A 2
H20O H 0.9715 0.4818 0.4315 0.061 Uiso 0.356(11) 1 calc PR A 2
H20P H 0.9127 0.5249 0.4726 0.061 Uiso 0.356(11) 1 calc PR A 2
H20Q H 0.8986 0.5574 0.4025 0.061 Uiso 0.356(11) 1 calc PR A 2

loop_
_atom_site_aniso_label
_atom_site_aniso_U_11
_atom_site_aniso_U_22
_atom_site_aniso_U_33
_atom_site_aniso_U_23
_atom_site_aniso_U_13
_atom_site_aniso_U_12
Ru1 0.01552(17) 0.03048(19) 0.0327(2) -0.00311(15) 0.00409(12) 0.00260(14)
P1 0.0219(5) 0.0219(5) 0.0360(6) -0.0016(4) 0.0067(4) 0.0003(4)
C111 0.027(2) 0.028(2) 0.037(2) -0.0024(19) 0.0063(18) -0.0005(18)
C112 0.030(2) 0.034(2) 0.048(3) -0.004(2) 0.009(2) -0.0021(19)
C113 0.035(2) 0.037(3) 0.059(3) 0.002(2) 0.011(2) -0.008(2)
C114 0.053(3) 0.046(3) 0.053(3) -0.014(2) 0.005(2) -0.023(2)
C115 0.075(4) 0.052(3) 0.055(3) -0.018(3) 0.021(3) -0.024(3)
C116 0.055(3) 0.040(3) 0.046(3) -0.009(2) 0.017(2) -0.020(2)
C121 0.0186(19) 0.031(2) 0.037(2) 0.0005(19) 0.0048(17) -0.0033(17)
C122 0.036(2) 0.031(2) 0.041(3) -0.003(2) 0.005(2) -0.0068(19)
C123 0.042(3) 0.032(2) 0.050(3) 0.008(2) -0.002(2) -0.003(2)
C124 0.053(3) 0.039(3) 0.041(3) 0.007(2) 0.002(2) -0.017(2)
C125 0.040(3) 0.045(3) 0.044(3) -0.003(2) 0.013(2) -0.003(2)
C126 0.029(2) 0.036(2) 0.039(2) 0.001(2) 0.0074(19) 0.0004(19)
C10 0.0206(19) 0.028(2) 0.041(2) 0.0020(19) 0.0122(17) -0.0003(17)
C20 0.0150(18) 0.034(2) 0.044(2) 0.0025(19) 0.0056(17) 0.0019(17)
P2 0.0166(5) 0.0260(5) 0.0329(6) -0.0005(4) 0.0046(4) -0.0006(4)
C211 0.019(2) 0.033(2) 0.035(2) -0.0033(19) 0.0014(17) -0.0005(17)
C212 0.033(2) 0.056(3) 0.045(3) -0.004(2) 0.005(2) -0.017(2)
C213 0.048(3) 0.076(4) 0.058(3) -0.020(3) 0.010(3) -0.034(3)
C214 0.046(3) 0.077(4) 0.036(3) -0.016(3) -0.004(2) -0.013(3)
C215 0.037(2) 0.055(3) 0.039(3) -0.001(2) 0.008(2) 0.001(2)
C216 0.030(2) 0.036(2) 0.036(2) 0.000(2) 0.0051(19) 0.0007(19)
C221 0.032(2) 0.025(2) 0.031(2) -0.0002(17) 0.0072(18) -0.0020(18)
C222 0.029(2) 0.038(2) 0.027(2) -0.0013(18) 0.0062(17) -0.0063(19)
C223 0.052(3) 0.041(3) 0.029(2) -0.001(2) 0.006(2) -0.019(2)
C224 0.068(3) 0.035(3) 0.033(2) 0.001(2) 0.006(2) -0.012(3)
C225 0.053(3) 0.034(3) 0.033(2) 0.002(2) 0.006(2) 0.004(2)
C226 0.036(2) 0.036(2) 0.032(2) -0.0006(19) 0.0043(19) 0.0022(19)
C1 0.0133(17) 0.026(2) 0.037(2) 0.0108(18) 0.0051(16) 0.0002(16)
C2 0.0155(18) 0.027(2) 0.034(2) 0.0019(18) 0.0028(16) 0.0025(16)
C3 0.022(2) 0.028(2) 0.037(2) -0.0012(18) 0.0052(17) -0.0022(17)
C31 0.020(2) 0.035(2) 0.036(2) 0.000(2) 0.0025(17) -0.0047(18)
N31 0.030(2) 0.043(2) 0.046(2) 0.0026(19) 0.0006(17) -0.0031(18)
C32 0.035(2) 0.030(2) 0.041(2) 0.002(2) 0.007(2) -0.0075(19)
N32 0.050(2) 0.049(3) 0.062(3) -0.008(2) 0.028(2) -0.007(2)
C4 0.026(2) 0.029(2) 0.034(2) -0.0031(19) 0.0038(18) -0.0026(18)
C41 0.041(3) 0.035(3) 0.039(3) 0.002(2) 0.003(2) -0.008(2)
N41 0.062(3) 0.054(3) 0.055(3) 0.015(2) -0.020(2) -0.023(2)
C5 0.022(2) 0.029(2) 0.034(2) -0.0060(18) 0.0063(17) 0.0008(17)
C6 0.023(2) 0.034(2) 0.030(2) -0.0032(18) 0.0076(17) -0.0011(17)
C7 0.021(2) 0.031(2) 0.035(2) -0.0007(18) 0.0030(17) -0.0023(17)
C71 0.026(2) 0.029(2) 0.037(2) -0.0013(19) 0.008(2) -0.0027(18)
N71 0.029(2) 0.041(2) 0.047(2) -0.0026(18) 0.0044(18) -0.0051(17)
C72 0.022(2) 0.038(2) 0.041(3) -0.003(2) 0.0060(19) -0.0057(19)
N72 0.037(2) 0.055(2) 0.044(2) 0.006(2) 0.0084(18) -0.0070(19)
C8 0.018(2) 0.028(2) 0.037(2) -0.0004(18) 0.0061(17) -0.0009(17)
C81 0.021(2) 0.031(2) 0.046(3) 0.005(2) 0.0066(18) 0.0011(17)
N81 0.039(2) 0.030(2) 0.074(3) 0.003(2) 0.012(2) 0.0037(18)
C82 0.026(2) 0.025(2) 0.040(2) 0.0036(18) 0.0118(19) 0.0059(18)
N82 0.024(2) 0.035(2) 0.046(2) -0.0015(17) 0.0107(16) 0.0024(16)
C101 0.023(4) 0.030(4) 0.045(4) 0.001(4) 0.009(3) 0.009(3)
C102 0.023(4) 0.030(4) 0.040(4) -0.009(4) 0.009(3) 0.003(3)
C103 0.015(5) 0.025(5) 0.039(6) -0.005(4) 0.007(4) -0.001(3)
C104 0.021(5) 0.026(5) 0.040(5) -0.008(4) 0.016(4) -0.003(4)
C105 0.014(3) 0.023(5) 0.045(5) -0.005(4) 0.005(4) 0.000(4)
C106 0.042(4) 0.062(6) 0.056(5) 0.003(4) 0.004(4) 0.024(4)
C107 0.053(5) 0.032(4) 0.056(5) 0.005(4) 0.023(4) 0.013(4)
C108 0.025(5) 0.026(4) 0.032(5) -0.007(4) 0.007(4) 0.002(4)
C109 0.037(6) 0.031(5) 0.051(6) -0.003(4) 0.016(5) -0.003(4)
C100 0.027(4) 0.063(6) 0.067(5) -0.030(5) 0.009(4) -0.006(4)
C201 0.008(5) 0.033(7) 0.031(6) 0.011(6) 0.005(5) 0.009(5)
C202 0.024(7) 0.026(7) 0.042(7) -0.006(6) 0.007(6) 0.003(5)
C203 0.025(9) 0.031(9) 0.030(8) -0.005(6) 0.006(6) 0.000(6)
C204 0.016(7) 0.034(8) 0.028(7) 0.005(6) 0.002(5) -0.002(6)
C205 0.012(5) 0.028(6) 0.032(6) -0.002(5) 0.013(4) -0.006(5)
C206 0.053(8) 0.084(9) 0.055(8) 0.004(7) 0.023(6) 0.017(7)
C207 0.047(8) 0.057(8) 0.063(8) 0.001(7) 0.020(6) 0.010(6)
C208 0.035(10) 0.052(11) 0.049(11) 0.007(7) 0.006(7) -0.005(8)
C209 0.032(9) 0.052(9) 0.039(8) 0.012(6) 0.017(7) -0.002(6)
C200 0.020(5) 0.047(7) 0.056(7) -0.017(6) 0.008(5) -0.010(5)

loop_
_atom_type_symbol
_atom_type_description
_atom_type_scat_dispersion_real
_atom_type_scat_dispersion_imag
_atom_type_scat_source
C C 0.0033 0.0016 'International Tables Vol C Tables 4.2.6.8 and 6.1.1.4'
H H 0 0 'International Tables Vol C Tables 4.2.6.8 and 6.1.1.4'
N N 0.0061 0.0033 'International Tables Vol C Tables 4.2.6.8 and 6.1.1.4'
P P 0.1023 0.0942 'International Tables Vol C Tables 4.2.6.8 and 6.1.1.4'
Ru Ru -1.2594 0.8363 'International Tables Vol C Tables 4.2.6.8 and 6.1.1.4'

loop_
_geom_angle_atom_site_label_1
_geom_angle_atom_site_label_2
_geom_angle_atom_site_label_3
_geom_angle
C1 Ru1 C105 94.8(2)
C1 Ru1 C104 120.6(2)
C105 Ru1 C104 37.5(3)
C1 Ru1 C202 127.8(4)
C105 Ru1 C202 46.2(4)
C104 Ru1 C202 52.5(5)
C1 Ru1 C201 94.1(4)
C105 Ru1 C201 20.5(3)
C104 Ru1 C201 53.4(5)
C202 Ru1 C201 36.3(4)
C1 Ru1 C101 104.0(3)
C105 Ru1 C101 36.7(3)
C104 Ru1 C101 61.5(4)
C202 Ru1 C101 23.8(4)
C201 Ru1 C101 18.2(3)
C1 Ru1 C203 149.1(7)
C105 Ru1 C203 54.9(8)
C104 Ru1 C203 31.1(6)
C202 Ru1 C203 35.9(5)
C201 Ru1 C203 59.9(7)
C101 Ru1 C203 56.5(7)
C1 Ru1 C205 90.0(3)
C105 Ru1 C205 16.1(3)
C104 Ru1 C205 33.1(4)
C202 Ru1 C205 60.0(5)
C201 Ru1 C205 36.1(4)
C101 Ru1 C205 52.8(4)
C203 Ru1 C205 59.2(7)
C1 Ru1 P1 85.21(11)
C105 Ru1 P1 145.7(3)
C104 Ru1 P1 153.6(2)
C202 Ru1 P1 108.8(4)
C201 Ru1 P1 125.2(4)
C101 Ru1 P1 110.0(3)
C203 Ru1 P1 122.6(6)
C205 Ru1 P1 160.4(4)
C1 Ru1 P2 96.14(11)
C105 Ru1 P2 131.7(3)
C104 Ru1 P2 98.8(3)
C202 Ru1 P2 134.7(4)
C201 Ru1 P2 151.6(4)
C101 Ru1 P2 157.1(2)
C203 Ru1 P2 100.6(6)
C205 Ru1 P2 117.3(4)
P1 Ru1 P2 82.17(4)
C1 Ru1 C204 118.7(4)
C105 Ru1 C204 42.7(6)
C104 Ru1 C204 7.7(9)
C202 Ru1 C204 60.0(7)
C201 Ru1 C204 60.1(6)
C101 Ru1 C204 69.0(7)
C203 Ru1 C204 35.6(5)
C205 Ru1 C204 35.6(4)
P1 Ru1 C204 155.9(4)
P2 Ru1 C204 91.9(6)
C1 Ru1 C103 154.4(4)
C105 Ru1 C103 60.0(4)
C104 Ru1 C103 36.0(3)
C202 Ru1 C103 37.2(6)
C201 Ru1 C103 64.0(5)
C101 Ru1 C103 59.1(4)
C203 Ru1 C103 5.4(10)
C205 Ru1 C103 64.6(5)
P1 Ru1 C103 117.6(3)
P2 Ru1 C103 98.2(3)
C204 Ru1 C103 39.9(6)
C111 P1 C121 102.28(18)
C111 P1 C10 104.64(18)
C121 P1 C10 105.59(18)
C111 P1 Ru1 119.09(13)
C121 P1 Ru1 118.90(12)
C10 P1 Ru1 104.86(12)
C116 C111 C112 119.0(4)
C116 C111 P1 121.0(3)
C112 C111 P1 120.0(3)
C113 C112 C111 119.5(4)
C113 C112 H112 120.3
C111 C112 H112 120.3
C114 C113 C112 120.5(4)
C114 C113 H113 119.8
C112 C113 H113 119.8
C113 C114 C115 120.8(4)
C113 C114 H114 119.6
C115 C114 H114 119.6
C114 C115 C116 119.4(5)
C114 C115 H115 120.3
C116 C115 H115 120.3
C111 C116 C115 120.8(4)
C111 C116 H116 119.6
C115 C116 H116 119.6
C126 C121 C122 119.1(4)
C126 C121 P1 123.0(3)
C122 C121 P1 117.9(3)
C121 C122 C123 120.3(4)
C121 C122 H122 119.9
C123 C122 H122 119.9
C124 C123 C122 120.3(4)
C124 C123 H123 119.9
C122 C123 H123 119.9
C125 C124 C123 119.5(4)
C125 C124 H124 120.2
C123 C124 H124 120.2
C124 C125 C126 121.0(4)
C124 C125 H125 119.5
C126 C125 H125 119.5
C121 C126 C125 119.9(4)
C121 C126 H126 120.1
C125 C126 H126 120.1
C20 C10 P1 109.8(3)
C20 C10 H10A 109.7
P1 C10 H10A 109.7
C20 C10 H10B 109.7
P1 C10 H10B 109.7
H10A C10 H10B 108.2
C10 C20 P2 111.9(2)
C10 C20 H20A 109.2
P2 C20 H20A 109.2
C10 C20 H20B 109.2
P2 C20 H20B 109.2
H20A C20 H20B 107.9
C221 P2 C211 101.99(18)
C221 P2 C20 105.92(18)
C211 P2 C20 102.86(17)
C221 P2 Ru1 114.58(13)
C211 P2 Ru1 120.81(13)
C20 P2 Ru1 109.18(13)
C212 C211 C216 117.6(4)
C212 C211 P2 121.1(3)
C216 C211 P2 121.3(3)
C211 C212 C213 121.9(4)
C211 C212 H212 119
C213 C212 H212 119
C212 C213 C214 119.0(5)
C212 C213 H213 120.5
C214 C213 H213 120.5
C215 C214 C213 120.0(4)
C215 C214 H214 120
C213 C214 H214 120
C216 C215 C214 120.4(4)
C216 C215 H215 119.8
C214 C215 H215 119.8
C215 C216 C211 121.1(4)
C215 C216 H216 119.5
C211 C216 H216 119.5
C222 C221 C226 119.2(4)
C222 C221 P2 121.6(3)
C226 C221 P2 119.2(3)
C223 C222 C221 120.1(4)
C223 C222 H222 119.9
C221 C222 H222 119.9
C222 C223 C224 120.4(4)
C222 C223 H223 119.8
C224 C223 H223 119.8
C223 C224 C225 119.7(4)
C223 C224 H224 120.1
C225 C224 H224 120.1
C226 C225 C224 120.3(4)
C226 C225 H225 119.9
C224 C225 H225 119.9
C225 C226 C221 120.2(4)
C225 C226 H226 119.9
C221 C226 H226 119.9
C2 C1 Ru1 171.5(3)
C1 C2 C6 129.7(3)
C1 C2 C3 127.6(3)
C6 C2 C3 101.4(3)
C31 C3 C32 108.6(3)
C31 C3 C4 111.9(3)
C32 C3 C4 110.0(3)
C31 C3 C2 116.9(3)
C32 C3 C2 108.5(3)
C4 C3 C2 100.6(3)
N31 C31 C3 174.4(4)
N32 C32 C3 174.3(4)
C5 C4 C41 129.4(4)
C5 C4 C3 110.8(3)
C41 C4 C3 119.7(4)
N41 C41 C4 176.3(5)
C4 C5 C7 129.9(4)
C4 C5 C6 106.2(3)
C7 C5 C6 123.9(4)
C8 C6 C2 125.7(3)
C8 C6 C5 125.3(4)
C2 C6 C5 106.9(3)
C5 C7 C72 121.4(4)
C5 C7 C71 121.8(4)
C72 C7 C71 116.2(3)
N71 C71 C7 179.2(4)
N72 C72 C7 178.5(4)
C6 C8 C81 126.2(4)
C6 C8 C82 119.5(3)
C81 C8 C82 113.5(3)
N81 C81 C8 174.9(4)
N82 C82 C8 176.2(4)
C102 C101 C105 106.5(6)
C102 C101 C106 124.9(8)
C105 C101 C106 126.6(9)
C102 C101 Ru1 76.7(5)
C105 C101 Ru1 68.7(4)
C106 C101 Ru1 131.9(5)
C103 C102 C101 110.1(7)
C103 C102 C107 126.3(8)
C101 C102 C107 123.0(7)
C103 C102 Ru1 71.8(9)
C101 C102 Ru1 68.4(5)
C107 C102 Ru1 134.0(6)
C102 C103 C104 107.6(8)
C102 C103 C108 127.9(9)
C104 C103 C108 123.2(9)
C102 C103 Ru1 74.3(8)
C104 C103 Ru1 66.6(9)
C108 C103 Ru1 134.2(13)
C105 C104 C103 107.3(8)
C105 C104 C109 126.9(9)
C103 C104 C109 124.0(8)
C105 C104 Ru1 70.9(7)
C103 C104 Ru1 77.4(11)
C109 C104 Ru1 129.5(11)
C101 C105 C104 108.3(7)
C101 C105 C100 126.3(8)
C104 C105 C100 125.2(9)
C101 C105 Ru1 74.5(5)
C104 C105 Ru1 71.7(8)
C100 C105 Ru1 122.9(5)
C202 C201 C205 107.6(9)
C202 C201 C206 124.0(15)
C205 C201 C206 127.2(14)
C202 C201 Ru1 70.9(8)
C205 C201 Ru1 74.1(8)
C206 C201 Ru1 129.9(9)
C203 C202 C201 108.4(12)
C203 C202 C207 127.8(14)
C201 C202 C207 122.8(13)
C203 C202 Ru1 73.9(18)
C201 C202 Ru1 72.7(8)
C207 C202 Ru1 128.0(12)
C202 C203 C204 109.4(13)
C202 C203 C208 123.9(16)
C204 C203 C208 125.0(15)
C202 C203 Ru1 70.2(15)
C204 C203 Ru1 74.6(19)
C208 C203 Ru1 133(3)
C203 C204 C205 106.2(12)
C203 C204 C209 128.1(14)
C205 C204 C209 124.6(14)
C203 C204 Ru1 69.8(19)
C205 C204 Ru1 71.1(12)
C209 C204 Ru1 133(2)
C201 C205 C204 108.4(11)
C201 C205 C200 125.5(12)
C204 C205 C200 125.3(13)
C201 C205 Ru1 69.7(8)
C204 C205 Ru1 73.4(14)
C200 C205 Ru1 130.7(10)
C201 C206 H20C 109.5
C201 C206 H20D 109.5
H20C C206 H20D 109.5
C201 C206 H20E 109.5
H20C C206 H20E 109.5
H20D C206 H20E 109.5
C202 C207 H20F 109.5
C202 C207 H20G 109.5
H20F C207 H20G 109.5
C202 C207 H20H 109.5
H20F C207 H20H 109.5
H20G C207 H20H 109.5
C203 C208 H20I 109.5
C203 C208 H20J 109.5
H20I C208 H20J 109.5
C203 C208 H20K 109.5
H20I C208 H20K 109.5
H20J C208 H20K 109.5
C204 C209 H20L 109.5
C204 C209 H20M 109.5
H20L C209 H20M 109.5
C204 C209 H20N 109.5
H20L C209 H20N 109.5
H20M C209 H20N 109.5
C205 C200 H20O 109.5
C205 C200 H20P 109.5
H20O C200 H20P 109.5
C205 C200 H20Q 109.5
H20O C200 H20Q 109.5
H20P C200 H20Q 109.5

loop_
_geom_bond_atom_site_label_1
_geom_bond_atom_site_label_2
_geom_bond_distance
Ru1 C1 1.821(4)
Ru1 C105 2.217(8)
Ru1 C104 2.228(17)
Ru1 C202 2.251(17)
Ru1 C201 2.274(12)
Ru1 C101 2.293(7)
Ru1 C203 2.30(4)
Ru1 C205 2.332(14)
Ru1 P1 2.3321(10)
Ru1 P2 2.3473(10)
Ru1 C204 2.36(3)
Ru1 C103 2.369(19)
P1 C111 1.820(4)
P1 C121 1.821(4)
P1 C10 1.826(4)
C111 C116 1.384(6)
C111 C112 1.398(6)
C112 C113 1.395(6)
C112 H112 0.95
C113 C114 1.367(6)
C113 H113 0.95
C114 C115 1.369(7)
C114 H114 0.95
C115 C116 1.395(6)
C115 H115 0.95
C116 H116 0.95
C121 C126 1.381(6)
C121 C122 1.390(6)
C122 C123 1.397(6)
C122 H122 0.95
C123 C124 1.374(7)
C123 H123 0.95
C124 C125 1.370(6)
C124 H124 0.95
C125 C126 1.398(6)
C125 H125 0.95
C126 H126 0.95
C10 C20 1.526(5)
C10 H10A 0.99
C10 H10B 0.99
C20 P2 1.852(4)
C20 H20A 0.99
C20 H20B 0.99
P2 C221 1.826(4)
P2 C211 1.836(4)
C211 C212 1.383(6)
C211 C216 1.405(5)
C212 C213 1.383(6)
C212 H212 0.95
C213 C214 1.395(7)
C213 H213 0.95
C214 C215 1.374(7)
C214 H214 0.95
C215 C216 1.369(6)
C215 H215 0.95
C216 H216 0.95
C221 C222 1.399(5)
C221 C226 1.400(6)
C222 C223 1.377(6)
C222 H222 0.95
C223 C224 1.388(7)
C223 H223 0.95
C224 C225 1.393(6)
C224 H224 0.95
C225 C226 1.377(6)
C225 H225 0.95
C226 H226 0.95
C1 C2 1.349(5)
C2 C6 1.470(5)
C2 C3 1.555(5)
C3 C31 1.464(6)
C3 C32 1.515(6)
C3 C4 1.543(5)
C31 N31 1.151(5)
C32 N32 1.147(5)
C4 C5 1.376(6)
C4 C41 1.411(6)
C41 N41 1.149(5)
C5 C7 1.415(5)
C5 C6 1.491(5)
C6 C8 1.366(5)
C7 C72 1.421(6)
C7 C71 1.430(6)
C71 N71 1.149(5)
C72 N72 1.163(5)
C8 C81 1.431(6)
C8 C82 1.448(6)
C81 N81 1.132(5)
C82 N82 1.144(5)
C101 C102 1.413(11)
C101 C105 1.423(10)
C101 C106 1.503(10)
C102 C103 1.392(9)
C102 C107 1.501(10)
C103 C104 1.427(10)
C103 C108 1.524(10)
C104 C105 1.427(11)
C104 C109 1.516(11)
C105 C100 1.513(10)
C106 H10C 0.98
C106 H10D 0.98
C106 H10E 0.98
C107 H10F 0.98
C107 H10G 0.98
C107 H10H 0.98
C108 H10I 0.98
C108 H10J 0.98
C108 H10K 0.98
C109 H10L 0.98
C109 H10M 0.98
C109 H10N 0.98
C100 H10O 0.98
C100 H10P 0.98
C100 H10Q 0.98
C201 C202 1.411(15)
C201 C205 1.430(15)
C201 C206 1.499(14)
C202 C203 1.403(14)
C202 C207 1.499(15)
C203 C204 1.427(14)
C203 C208 1.527(15)
C204 C205 1.434(14)
C204 C209 1.516(15)
C205 C200 1.509(13)
C206 H20C 0.98
C206 H20D 0.98
C206 H20E 0.98
C207 H20F 0.98
C207 H20G 0.98
C207 H20H 0.98
C208 H20I 0.98
C208 H20J 0.98
C208 H20K 0.98
C209 H20L 0.98
C209 H20M 0.98
C209 H20N 0.98
C200 H20O 0.98
C200 H20P 0.98
C200 H20Q 0.98

loop_
_platon_squeeze_void_nr
_platon_squeeze_void_average_x
_platon_squeeze_void_average_y
_platon_squeeze_void_average_z
_platon_squeeze_void_volume
_platon_squeeze_void_count_electrons
_platon_squeeze_void_content
1 0.250 -0.109 0.250 308 27 ' '
2 0.750 -0.007 0.750 308 27 ' '
